data_4061671
loop_
_publ_author_name
'  Rian Dewhurst '
'  Anthony F. Hill '
'  Matthew K. Smith '

_journal_name_full Organometallics
_journal_paper_doi 10.1021/om050528i
_journal_year 2005
_chemical_formula_sum 'C38 H37 Au B N6 O2 P W'
_chemical_formula_weight 1032.33
_space_group_IT_number 14
_symmetry_cell_setting monoclinic
_symmetry_space_group_name_Hall '-P 2ybc'
_symmetry_space_group_name_H-M 'P 1 21/c 1'
_cell_angle_alpha 90.00
_cell_angle_beta 98.41(3)
_cell_angle_gamma 90.00
_cell_formula_units_Z 4
_cell_length_a 9.5570(19)
_cell_length_b 13.989(3)
_cell_length_c 29.553(6)
_cell_measurement_temperature 200(2)
_cell_volume 3908.5(14)
_diffrn_ambient_temperature 200(2)
_exptl_crystal_density_diffrn 1.754
_cod_original_sg_symbol_H-M 'P 21/c'
_cod_database_code 4061671

loop_
_symmetry_equiv_pos_as_xyz
'x, y, z'
'-x, y+1/2, -z+1/2'
'-x, -y, -z'
'x, -y-1/2, z-1/2'

loop_
_atom_site_label
_atom_site_type_symbol
_atom_site_fract_x
_atom_site_fract_y
_atom_site_fract_z
_atom_site_U_iso_or_equiv
_atom_site_adp_type
_atom_site_occupancy
_atom_site_symmetry_multiplicity
_atom_site_calc_flag
_atom_site_refinement_flags
_atom_site_disorder_assembly
_atom_site_disorder_group
Au1 Au 0.22682(2) 0.677912(14) 0.310625(7) 0.03916(8) Uani 1 1 d . . .
W1 W 0.58410(2) 0.683174(14) 0.143035(7) 0.03173(8) Uani 1 1 d . . .
P1 P 0.11170(17) 0.67757(9) 0.37257(5) 0.0366(3) Uani 1 1 d . . .
O1 O 0.3712(5) 0.5338(3) 0.09210(15) 0.0676(13) Uani 1 1 d . . .
C1 C 0.4500(6) 0.5877(4) 0.11056(19) 0.0441(13) Uani 1 1 d . . .
B1 B 0.9330(7) 0.6909(4) 0.1399(2) 0.0346(14) Uani 1 1 d . . .
O2 O 0.3657(5) 0.8404(3) 0.10225(15) 0.0599(12) Uani 1 1 d . . .
C2 C 0.4481(6) 0.7826(4) 0.11651(18) 0.0419(13) Uani 1 1 d . . .
C3 C 0.4786(6) 0.6778(3) 0.19005(19) 0.0368(12) Uani 1 1 d . . .
C4 C 0.3958(5) 0.6773(3) 0.22479(18) 0.0340(12) Uani 1 1 d . . .
C5 C 0.3303(6) 0.6776(3) 0.2568(2) 0.0398(13) Uani 1 1 d . . .
N11 N 0.7467(4) 0.7853(3) 0.17380(14) 0.0339(9) Uani 1 1 d . . .
N12 N 0.8862(4) 0.7755(3) 0.16729(13) 0.0310(9) Uani 1 1 d . . .
C13 C 0.9640(6) 0.8500(4) 0.18719(17) 0.0349(12) Uani 1 1 d . . .
C14 C 0.8742(6) 0.9058(3) 0.20847(17) 0.0389(12) Uani 1 1 d . . .
H14 H 0.8988 0.9617 0.2261 0.047 Uiso 1 1 calc R . .
C15 C 0.7412(6) 0.8648(4) 0.19917(17) 0.0360(12) Uani 1 1 d . . .
C16 C 1.1172(6) 0.8636(4) 0.1848(2) 0.0451(14) Uani 1 1 d . . .
H16A H 1.1703 0.8082 0.1985 0.068 Uiso 1 1 calc R . .
H16B H 1.1508 0.9215 0.2017 0.068 Uiso 1 1 calc R . .
H16C H 1.1314 0.8700 0.1528 0.068 Uiso 1 1 calc R . .
C17 C 0.6064(6) 0.8982(4) 0.2142(2) 0.0503(15) Uani 1 1 d . . .
H17A H 0.5322 0.9021 0.1876 0.075 Uiso 1 1 calc R . .
H17B H 0.6210 0.9614 0.2284 0.075 Uiso 1 1 calc R . .
H17C H 0.5778 0.8529 0.2364 0.075 Uiso 1 1 calc R . .
N21 N 0.7526(4) 0.5797(3) 0.16690(14) 0.0338(9) Uani 1 1 d . . .
N22 N 0.8904(4) 0.5967(3) 0.16052(13) 0.0308(9) Uani 1 1 d . . .
C23 C 0.9709(6) 0.5197(3) 0.17569(16) 0.0361(12) Uani 1 1 d . . .
C24 C 0.8822(5) 0.4547(3) 0.19209(17) 0.0350(11) Uani 1 1 d . . .
H24 H 0.9090 0.3943 0.2053 0.042 Uiso 1 1 calc R . .
C25 C 0.7495(6) 0.4921(4) 0.18593(16) 0.0354(12) Uani 1 1 d . . .
C26 C 1.1259(6) 0.5141(4) 0.1736(2) 0.0466(14) Uani 1 1 d . . .
H26A H 1.1436 0.5310 0.1428 0.070 Uiso 1 1 calc R . .
H26B H 1.1594 0.4489 0.1809 0.070 Uiso 1 1 calc R . .
H26C H 1.1764 0.5588 0.1958 0.070 Uiso 1 1 calc R . .
C27 C 0.6173(7) 0.4502(4) 0.1979(2) 0.0549(16) Uani 1 1 d . . .
H27A H 0.5732 0.4954 0.2168 0.082 Uiso 1 1 calc R . .
H27B H 0.6392 0.3906 0.2150 0.082 Uiso 1 1 calc R . .
H27C H 0.5520 0.4367 0.1699 0.082 Uiso 1 1 calc R . .
N31 N 0.7081(5) 0.6929(3) 0.08194(15) 0.0346(10) Uani 1 1 d . . .
N32 N 0.8533(5) 0.6988(3) 0.09010(15) 0.0337(10) Uani 1 1 d . . .
C33 C 0.9039(6) 0.7124(4) 0.05059(18) 0.0400(13) Uani 1 1 d . . .
C34 C 0.7911(7) 0.7150(4) 0.01579(19) 0.0452(14) Uani 1 1 d . . .
H34 H 0.7953 0.7237 -0.0159 0.054 Uiso 1 1 calc R . .
C35 C 0.6698(7) 0.7025(4) 0.03618(19) 0.0426(14) Uani 1 1 d . . .
C36 C 1.0593(7) 0.7192(5) 0.0483(2) 0.0614(17) Uani 1 1 d . . .
H36A H 1.0953 0.7807 0.0609 0.092 Uiso 1 1 calc R . .
H36B H 1.0753 0.7143 0.0164 0.092 Uiso 1 1 calc R . .
H36C H 1.1090 0.6671 0.0661 0.092 Uiso 1 1 calc R . .
C37 C 0.5203(7) 0.6997(4) 0.0140(2) 0.0593(17) Uani 1 1 d . . .
H37A H 0.4782 0.6382 0.0206 0.089 Uiso 1 1 calc R . .
H37B H 0.5161 0.7072 -0.0191 0.089 Uiso 1 1 calc R . .
H37C H 0.4676 0.7517 0.0260 0.089 Uiso 1 1 calc R . .
C41 C 0.1865(5) 0.5956(3) 0.41677(17) 0.0370(12) Uani 1 1 d . . .
C42 C 0.1971(9) 0.6158(4) 0.4624(2) 0.076(2) Uani 1 1 d . . .
H42 H 0.1627 0.6752 0.4718 0.091 Uiso 1 1 calc R . .
C43 C 0.2580(10) 0.5505(5) 0.4955(2) 0.089(3) Uani 1 1 d . . .
H43 H 0.2648 0.5659 0.5271 0.107 Uiso 1 1 calc R . .
C44 C 0.3072(9) 0.4649(5) 0.4825(3) 0.076(2) Uani 1 1 d . . .
H44 H 0.3495 0.4204 0.5047 0.092 Uiso 1 1 calc R . .
C45 C 0.2946(9) 0.4447(5) 0.4371(2) 0.080(3) Uani 1 1 d . . .
H45 H 0.3260 0.3844 0.4277 0.096 Uiso 1 1 calc R . .
C46 C 0.2376(8) 0.5093(4) 0.4045(2) 0.0614(18) Uani 1 1 d . . .
H46 H 0.2334 0.4939 0.3731 0.074 Uiso 1 1 calc R . .
C51 C 0.1155(6) 0.7920(4) 0.40132(17) 0.0384(12) Uani 1 1 d . . .
C52 C 0.2442(7) 0.8406(4) 0.4108(2) 0.0528(16) Uani 1 1 d . . .
H52 H 0.3269 0.8139 0.4016 0.063 Uiso 1 1 calc R . .
C53 C 0.2517(9) 0.9267(4) 0.4334(2) 0.0647(19) Uani 1 1 d . . .
H53 H 0.3394 0.9595 0.4399 0.078 Uiso 1 1 calc R . .
C54 C 0.1315(10) 0.9651(4) 0.4466(2) 0.068(2) Uani 1 1 d . . .
H54 H 0.1373 1.0240 0.4628 0.082 Uiso 1 1 calc R . .
C55 C 0.0040(8) 0.9200(4) 0.4368(2) 0.0639(19) Uani 1 1 d . . .
H55 H -0.0785 0.9487 0.4453 0.077 Uiso 1 1 calc R . .
C56 C -0.0054(7) 0.8328(4) 0.4146(2) 0.0507(16) Uani 1 1 d . . .
H56 H -0.0938 0.8007 0.4085 0.061 Uiso 1 1 calc R . .
C61 C -0.0725(6) 0.6456(4) 0.35837(19) 0.0443(14) Uani 1 1 d . . .
C62 C -0.1490(6) 0.6016(4) 0.3890(2) 0.0566(16) Uani 1 1 d . . .
H62 H -0.1036 0.5841 0.4186 0.068 Uiso 1 1 calc R . .
C63 C -0.2916(8) 0.5831(5) 0.3763(3) 0.076(2) Uani 1 1 d . . .
H63 H -0.3433 0.5522 0.3972 0.091 Uiso 1 1 calc R . .
C64 C -0.3588(8) 0.6086(6) 0.3341(3) 0.087(3) Uani 1 1 d . . .
H64 H -0.4573 0.5972 0.3263 0.104 Uiso 1 1 calc R . .
C65 C -0.2860(9) 0.6504(6) 0.3030(3) 0.087(3) Uani 1 1 d . . .
H65 H -0.3324 0.6665 0.2733 0.104 Uiso 1 1 calc R . .
C66 C -0.1408(8) 0.6693(4) 0.3156(2) 0.0620(19) Uani 1 1 d . . .
H66 H -0.0892 0.6989 0.2943 0.074 Uiso 1 1 calc R . .
H1B1 H 1.027(7) 0.698(3) 0.141(2) 0.050 Uiso 1 1 d . . .

loop_
_atom_site_aniso_label
_atom_site_aniso_U_11
_atom_site_aniso_U_22
_atom_site_aniso_U_33
_atom_site_aniso_U_23
_atom_site_aniso_U_13
_atom_site_aniso_U_12
Au1 0.04055(14) 0.04466(14) 0.03357(13) -0.00117(9) 0.00981(10) 0.00152(9)
W1 0.02659(12) 0.03552(13) 0.03337(13) 0.00036(8) 0.00543(9) -0.00093(8)
P1 0.0374(8) 0.0429(8) 0.0300(7) 0.0001(6) 0.0070(6) 0.0028(6)
O1 0.050(3) 0.073(3) 0.079(3) -0.019(2) 0.004(2) -0.029(2)
C1 0.038(3) 0.047(3) 0.049(3) 0.003(3) 0.010(3) -0.001(3)
B1 0.035(3) 0.034(3) 0.035(3) -0.003(2) 0.006(3) -0.004(3)
O2 0.053(3) 0.063(3) 0.060(3) 0.012(2) -0.001(2) 0.017(2)
C2 0.042(3) 0.046(3) 0.039(3) -0.003(3) 0.009(3) -0.011(3)
C3 0.038(3) 0.034(3) 0.036(3) 0.002(2) -0.005(2) -0.004(2)
C4 0.029(3) 0.035(3) 0.037(3) 0.000(2) 0.002(2) 0.000(2)
C5 0.039(3) 0.043(3) 0.038(3) -0.004(2) 0.008(3) 0.005(2)
N11 0.032(2) 0.033(2) 0.038(2) -0.0050(19) 0.0075(19) 0.0023(19)
N12 0.027(2) 0.034(2) 0.032(2) -0.0052(18) 0.0057(18) -0.0036(18)
C13 0.034(3) 0.034(3) 0.034(3) 0.001(2) -0.003(2) -0.005(2)
C14 0.051(3) 0.029(3) 0.034(3) -0.006(2) -0.003(2) 0.000(2)
C15 0.048(3) 0.031(3) 0.030(3) 0.002(2) 0.007(2) 0.004(2)
C16 0.034(3) 0.044(3) 0.056(4) -0.006(3) 0.002(3) -0.006(3)
C17 0.043(3) 0.043(3) 0.066(4) -0.015(3) 0.011(3) 0.009(3)
N21 0.031(2) 0.034(2) 0.038(2) 0.0013(18) 0.0088(19) 0.0010(18)
N22 0.025(2) 0.037(2) 0.032(2) -0.0001(17) 0.0050(17) -0.0001(18)
C23 0.040(3) 0.037(3) 0.029(3) -0.009(2) -0.001(2) 0.006(2)
C24 0.037(3) 0.029(3) 0.037(3) 0.007(2) 0.002(2) -0.002(2)
C25 0.041(3) 0.033(3) 0.033(3) -0.004(2) 0.011(2) -0.004(2)
C26 0.036(3) 0.048(3) 0.054(4) -0.003(3) 0.004(3) 0.006(3)
C27 0.051(4) 0.044(3) 0.071(4) 0.018(3) 0.014(3) -0.003(3)
N31 0.034(3) 0.040(2) 0.031(2) -0.0031(18) 0.0061(19) -0.0035(19)
N32 0.031(2) 0.037(2) 0.035(2) -0.0008(18) 0.0083(19) -0.0052(18)
C33 0.050(4) 0.038(3) 0.034(3) 0.000(2) 0.015(3) -0.008(3)
C34 0.060(4) 0.045(3) 0.034(3) 0.004(2) 0.016(3) 0.001(3)
C35 0.050(4) 0.039(3) 0.038(3) -0.001(2) 0.005(3) -0.001(3)
C36 0.051(4) 0.092(5) 0.046(4) 0.001(3) 0.021(3) -0.018(4)
C37 0.056(4) 0.082(5) 0.038(3) 0.000(3) -0.002(3) 0.000(3)
C41 0.036(3) 0.038(3) 0.036(3) -0.004(2) 0.001(2) 0.004(2)
C42 0.139(7) 0.048(4) 0.036(3) -0.004(3) -0.006(4) 0.036(4)
C43 0.165(9) 0.052(4) 0.041(4) -0.003(3) -0.015(4) 0.029(5)
C44 0.110(7) 0.042(4) 0.070(5) 0.012(3) -0.011(4) 0.014(4)
C45 0.137(8) 0.046(4) 0.057(5) 0.004(3) 0.010(5) 0.028(4)
C46 0.103(6) 0.042(3) 0.040(3) -0.010(3) 0.013(4) 0.013(4)
C51 0.046(3) 0.037(3) 0.032(3) 0.004(2) 0.006(2) 0.006(3)
C52 0.053(4) 0.051(4) 0.053(4) 0.006(3) 0.001(3) 0.002(3)
C53 0.089(6) 0.047(4) 0.052(4) 0.005(3) -0.010(4) -0.008(4)
C54 0.118(7) 0.034(3) 0.051(4) 0.006(3) 0.005(4) 0.009(4)
C55 0.084(6) 0.051(4) 0.060(4) 0.005(3) 0.024(4) 0.023(4)
C56 0.061(4) 0.046(4) 0.047(4) 0.007(3) 0.015(3) 0.002(3)
C61 0.043(3) 0.049(3) 0.038(3) 0.000(3) -0.005(3) -0.002(3)
C62 0.041(4) 0.071(4) 0.059(4) 0.010(3) 0.009(3) -0.012(3)
C63 0.055(5) 0.073(5) 0.102(6) 0.018(4) 0.017(4) -0.013(4)
C64 0.043(4) 0.084(6) 0.124(7) 0.022(5) -0.018(5) -0.012(4)
C65 0.061(6) 0.094(6) 0.095(6) 0.012(5) -0.028(5) -0.007(5)
C66 0.048(4) 0.077(5) 0.056(4) 0.009(3) -0.008(3) -0.001(3)

loop_
_geom_bond_atom_site_label_1
_geom_bond_atom_site_label_2
_geom_bond_distance
_geom_bond_site_symmetry_2
_geom_bond_publ_flag
Au1 C5 1.992(6) . ?
Au1 P1 2.2693(16) . ?
W1 C3 1.834(6) . ?
W1 C2 1.984(6) . ?
W1 C1 1.997(6) . ?
W1 N21 2.203(4) . ?
W1 N11 2.206(4) . ?
W1 N31 2.304(4) . ?
P1 C61 1.805(6) . ?
P1 C41 1.806(5) . ?
P1 C51 1.810(5) . ?
O1 C1 1.146(6) . ?
B1 N22 1.532(7) . ?
B1 N12 1.536(7) . ?
B1 N32 1.559(7) . ?
O2 C2 1.164(7) . ?
C3 C4 1.385(7) . ?
C4 C5 1.209(7) . ?
N11 C15 1.347(6) . ?
N11 N12 1.381(5) . ?
N12 C13 1.363(6) . ?
C13 C14 1.378(7) . ?
C13 C16 1.488(7) . ?
C14 C15 1.385(7) . ?
C15 C17 1.497(7) . ?
N21 C25 1.350(6) . ?
N21 N22 1.378(5) . ?
N22 C23 1.362(6) . ?
C23 C24 1.379(7) . ?
C23 C26 1.493(7) . ?
C24 C25 1.360(7) . ?
C25 C27 1.482(7) . ?
N31 C35 1.355(7) . ?
N31 N32 1.375(6) . ?
N32 C33 1.341(6) . ?
C33 C34 1.377(8) . ?
C33 C36 1.500(8) . ?
C34 C35 1.394(8) . ?
C35 C37 1.483(9) . ?
C41 C46 1.371(7) . ?
C41 C42 1.367(7) . ?
C42 C43 1.402(8) . ?
C43 C44 1.362(9) . ?
C44 C45 1.359(9) . ?
C45 C46 1.374(8) . ?
C51 C52 1.397(8) . ?
C51 C56 1.397(8) . ?
C52 C53 1.375(8) . ?
C53 C54 1.375(10) . ?
C54 C55 1.365(10) . ?
C55 C56 1.382(8) . ?
C61 C66 1.375(8) . ?
C61 C62 1.388(8) . ?
C62 C63 1.384(8) . ?
C63 C64 1.363(10) . ?
C64 C65 1.364(11) . ?
C65 C66 1.409(10) . ?
C55 H55 0.950 . ?
